data_2105982
loop_
_publ_author_name
'Lamberts, Kevin'
'M\"oller, Andreas'
'Englert, Ulli'

_publ_section_title
;
 Enantiopure and racemic alanine as bridging ligands in Ca and Mn chain
 polymers
;
_journal_coeditor_code GP5078
_journal_issue 6
_journal_name_full 'Acta Crystallographica Section B'
_journal_page_first 989
_journal_page_last 998
_journal_paper_doi 10.1107/S2052520614021398
_journal_volume 70
_journal_year 2014
_chemical_formula_moiety 'C15 H41 Ca2 N5 O13, 4(I), 2(H2 O)'
_chemical_formula_sum 'C15 H45 Ca2 I4 N5 O15'
_chemical_formula_weight 1123.32
_space_group_crystal_system monoclinic
_space_group_IT_number 14
_space_group_name_Hall '-P 2ybc'
_space_group_name_H-M_alt 'P 1 21/c 1'
_symmetry_space_group_name_Hall '-P 2ybc'
_symmetry_space_group_name_H-M 'P 1 21/c 1'
_atom_sites_solution_hydrogens mixed
_audit_creation_method SHELXL-2013
_cell_angle_alpha 90
_cell_angle_beta 97.734(3)
_cell_angle_gamma 90
_cell_formula_units_Z 4
_cell_length_a 22.842(4)
_cell_length_b 8.3609(13)
_cell_length_c 18.807(3)
_cell_measurement_temperature 100(2)
_cell_volume 3559.1(10)
_computing_structure_refinement 'SHELXL-2013 (Sheldrick, 2013)'
_diffrn_ambient_temperature 100(2)
_diffrn_measured_fraction_theta_full 1.000
_diffrn_measured_fraction_theta_max 0.997
_diffrn_measurement_device_type 'Bruker APEX CCD'
_diffrn_measurement_method 'omega scans'
_diffrn_radiation_monochromator 'multilayer optics'
_diffrn_radiation_source microsource
_diffrn_radiation_type MoK\a
_diffrn_radiation_wavelength 0.71073
_diffrn_reflns_av_R_equivalents 0.1030
_diffrn_reflns_limit_h_max 28
_diffrn_reflns_limit_h_min -28
_diffrn_reflns_limit_k_max 10
_diffrn_reflns_limit_k_min -10
_diffrn_reflns_limit_l_max 23
_diffrn_reflns_limit_l_min -23
_diffrn_reflns_number 41724
_diffrn_reflns_theta_full 25.242
_diffrn_reflns_theta_max 26.452
_diffrn_reflns_theta_min 0.900
_exptl_absorpt_coefficient_mu 3.853
_exptl_absorpt_correction_T_max 0.7545
_exptl_absorpt_correction_T_min 0.5697
_exptl_absorpt_correction_type multi-scan
_exptl_absorpt_process_details SADABS
_exptl_crystal_colour colourless
_exptl_crystal_density_diffrn 2.096
_exptl_crystal_description needle
_exptl_crystal_F_000 2168
_exptl_crystal_size_max 0.180
_exptl_crystal_size_mid 0.060
_exptl_crystal_size_min 0.050
_refine_diff_density_max 1.999
_refine_diff_density_min -1.461
_refine_ls_extinction_method none
_refine_ls_goodness_of_fit_ref 1.051
_refine_ls_hydrogen_treatment mixed
_refine_ls_matrix_type full
_refine_ls_number_parameters 420
_refine_ls_number_reflns 7339
_refine_ls_number_restraints 15
_refine_ls_restrained_S_all 1.050
_refine_ls_R_factor_all 0.0690
_refine_ls_R_factor_gt 0.0455
_refine_ls_shift/su_max 0.001
_refine_ls_shift/su_mean 0.000
_refine_ls_structure_factor_coef Fsqd
_refine_ls_weighting_details
;
 w=1/[\s^2^(Fo^2^)+(0.0300P)^2^+1.0000P]
 where P=(Fo^2^+2Fc^2^)/3
;
_refine_ls_weighting_scheme calc
_refine_ls_wR_factor_gt 0.0896
_refine_ls_wR_factor_ref 0.1009
_reflns_number_gt 5475
_reflns_number_total 7339
_reflns_threshold_expression 'I > 2\s(I)'
_cod_data_source_file gp5078sup1.cif
_cod_data_source_block 7
_cod_database_code 2105982
_cod_database_fobs_code 2105982
_shelx_space_group_comment
;
The symmetry employed for this shelxl refinement is uniquely defined
by the following loop, which should always be used as a source of
symmetry information in preference to the above space-group names.
They are only intended as comments.
;
_shelx_estimated_absorpt_t_min 0.544
_shelx_estimated_absorpt_t_max 0.831
_shelxl_version_number 20.13

loop_
_space_group_symop_operation_xyz
'x, y, z'
'-x, y+1/2, -z+1/2'
'-x, -y, -z'
'x, -y-1/2, z-1/2'

loop_
_atom_site_type_symbol
_atom_site_label
_atom_site_fract_x
_atom_site_fract_y
_atom_site_fract_z
_atom_site_U_iso_or_equiv
_atom_site_adp_type
_atom_site_calc_flag
_atom_site_occupancy
I I1 0.56851(2) 0.72857(5) 0.65183(2) 0.01631(12) Uani d 1
I I2 0.57243(2) 0.67891(5) 0.90174(2) 0.01641(12) Uani d 1
I I3 0.94569(2) 0.78083(6) 0.84436(2) 0.01830(12) Uani d 1
I I4 0.92274(2) 0.70133(6) 0.60187(3) 0.02210(12) Uani d 1
Ca Ca1 0.74407(5) 0.18112(15) 0.87017(7) 0.0102(3) Uani d 1
Ca Ca2 0.74623(5) 0.14511(16) 0.62740(7) 0.0112(3) Uani d 1
O O1 0.65489(18) 0.1027(5) 0.6691(2) 0.0155(10) Uani d 1
O O2 0.67798(18) 0.0319(5) 0.7843(2) 0.0114(10) Uani d 1
C C1 0.6428(3) 0.0827(7) 0.7322(3) 0.0092(13) Uani d 1
C C21 0.5805(3) 0.1316(8) 0.7443(3) 0.0123(14) Uani d 1
H H21 0.5515 0.0845 0.7054 0.015 Uiso calc 1
C C31 0.5728(3) 0.3104(8) 0.7442(4) 0.0176(15) Uani d 1
H H31A 0.6015 0.3578 0.7817 0.026 Uiso calc 1
H H31B 0.5327 0.3365 0.7536 0.026 Uiso calc 1
H H31C 0.5790 0.3534 0.6974 0.026 Uiso calc 1
N N1 0.5690(2) 0.0647(7) 0.8150(3) 0.0144(12) Uani d 1
H H1A 0.5342(17) 0.101(8) 0.828(3) 0.017 Uiso d 1
H H1B 0.597(2) 0.109(7) 0.849(3) 0.017 Uiso d 1
H H1C 0.567(3) -0.042(3) 0.806(4) 0.017 Uiso d 1
O O3 0.7303(2) 0.4169(5) 0.6533(3) 0.0193(11) Uani d 1
O O4 0.7239(2) 0.3555(5) 0.7678(2) 0.0171(11) Uani d 1
C C4 0.7256(3) 0.4535(8) 0.7174(4) 0.0120(14) Uani d 1
C C51 0.7267(3) 0.6332(8) 0.7358(3) 0.0128(14) Uani d 1
H H51 0.7082 0.6957 0.6933 0.015 Uiso calc 1
C C6 0.7906(3) 0.6847(8) 0.7556(4) 0.0178(15) Uani d 1
H H6A 0.8091 0.6196 0.7958 0.027 Uiso calc 1
H H6B 0.7919 0.7976 0.7696 0.027 Uiso calc 1
H H6C 0.8119 0.6700 0.7142 0.027 Uiso calc 1
N N2 0.6932(2) 0.6602(7) 0.7979(3) 0.0157(13) Uani d 1
H H2A 0.702(3) 0.589(7) 0.835(3) 0.024 Uiso d 1
H H2B 0.6532(11) 0.652(8) 0.781(3) 0.024 Uiso d 1
H H2C 0.701(3) 0.757(5) 0.822(3) 0.024 Uiso d 1
O O5 0.81341(19) 0.0801(5) 0.7249(2) 0.0150(10) Uani d 1
O O6 0.83890(19) 0.1560(6) 0.8381(2) 0.0208(11) Uani d 1
C C7 0.8493(3) 0.1333(8) 0.7746(3) 0.0137(14) Uani d 1
C C8 0.9106(3) 0.1805(8) 0.7590(4) 0.0180(16) Uani d 1
H H8 0.9405 0.1496 0.8006 0.022 Uiso calc 1
C C9 0.9122(4) 0.3603(9) 0.7485(5) 0.033(2) Uani d 1
H H9A 0.8856 0.3897 0.7051 0.050 Uiso calc 1
H H9B 0.9526 0.3936 0.7434 0.050 Uiso calc 1
H H9C 0.8995 0.4139 0.7902 0.050 Uiso calc 1
N N3 0.9235(2) 0.0956(7) 0.6937(3) 0.0158(13) Uani d 1
H H3A 0.899(2) 0.119(8) 0.653(2) 0.019 Uiso d 1
H H3B 0.919(3) -0.013(3) 0.700(4) 0.019 Uiso d 1
H H3C 0.9596(16) 0.109(8) 0.678(3) 0.019 Uiso d 1
O O7 0.80765(19) 0.3368(5) 0.4822(2) 0.0158(10) Uani d 1
O O8 0.83607(18) 0.1996(5) 0.5826(2) 0.0147(10) Uani d 1
C C10 0.6444(3) 0.2134(8) 0.4760(4) 0.0129(14) Uani d 1
C C11 0.5822(3) 0.2203(8) 0.4946(3) 0.0118(14) Uani d 1
H H11 0.5538 0.2041 0.4499 0.014 Uiso calc 1
C C12 0.5705(3) 0.3822(9) 0.5265(4) 0.0213(17) Uani d 1
H H12A 0.5979 0.3987 0.5707 0.032 Uiso calc 1
H H12B 0.5298 0.3857 0.5376 0.032 Uiso calc 1
H H12C 0.5762 0.4666 0.4920 0.032 Uiso calc 1
N N4 0.5729(2) 0.0928(7) 0.5467(3) 0.0139(12) Uani d 1
H H4A 0.576(3) -0.009(4) 0.530(3) 0.017 Uiso d 1
H H4B 0.5378(17) 0.097(8) 0.566(3) 0.017 Uiso d 1
H H4C 0.599(2) 0.104(8) 0.588(2) 0.017 Uiso d 1
O O9 0.65355(19) 0.2840(5) 0.4195(2) 0.0155(10) Uani d 1
O O10 0.68299(18) 0.1427(5) 0.5188(2) 0.0130(10) Uani d 1
C C13 0.8450(3) 0.2738(8) 0.5270(4) 0.0125(14) Uani d 1
C C14 0.9102(3) 0.2781(7) 0.5145(3) 0.0116(14) Uani d 1
H H14 0.9355 0.3030 0.5608 0.014 Uiso calc 1
C C15 0.9296(3) 0.1189(8) 0.4858(4) 0.0249(18) Uani d 1
H H15A 0.9716 0.1241 0.4803 0.037 Uiso calc 1
H H15B 0.9064 0.0971 0.4390 0.037 Uiso calc 1
H H15C 0.9232 0.0332 0.5194 0.037 Uiso calc 1
N N5 0.9182(2) 0.4066(7) 0.4607(3) 0.0149(13) Uani d 1
H H5A 0.9559(14) 0.395(8) 0.450(3) 0.018 Uiso d 1
H H5B 0.917(3) 0.506(4) 0.481(3) 0.018 Uiso d 1
H H5C 0.894(2) 0.385(8) 0.419(2) 0.018 Uiso d 1
O O1W 0.8337(2) 0.7023(6) 0.9426(2) 0.0208(11) Uani d 1
H H1W 0.8639 0.7234 0.9162 0.025 Uiso d 1
H H2W 0.8573 0.7277 0.9847 0.025 Uiso d 1
O O2W 0.6958(2) -0.3676(6) 0.5441(2) 0.0203(11) Uani d 1
H H4W 0.7073 -0.4394 0.5805 0.024 Uiso d 1
H H3W 0.6567 -0.3325 0.5462 0.024 Uiso d 1
O O3W 0.7674(2) -0.1157(5) 0.5881(2) 0.0208(11) Uani d 1
H H5W 0.7430 -0.2002 0.5734 0.025 Uiso d 1
H H6W 0.8046 -0.1595 0.5914 0.025 Uiso d 1
O O4W 0.7501(2) 0.4650(5) 0.9161(2) 0.0183(11) Uani d 1
H H7W 0.7780 0.5446 0.9252 0.022 Uiso d 1
H H8W 0.7279 0.4294 0.9506 0.022 Uiso d 1
O O5W 0.73759(18) -0.0974(5) 0.9098(2) 0.0140(10) Uani d 1
H H9W 0.7695 -0.1643 0.9204 0.017 Uiso d 1
H H10W 0.7237 -0.1092 0.9532 0.017 Uiso d 1

loop_
_atom_site_aniso_label
_atom_site_aniso_U_11
_atom_site_aniso_U_22
_atom_site_aniso_U_33
_atom_site_aniso_U_12
_atom_site_aniso_U_13
_atom_site_aniso_U_23
I1 0.0147(2) 0.0159(2) 0.0186(3) -0.00246(18) 0.00305(18) 0.00132(19)
I2 0.0167(2) 0.0167(2) 0.0171(3) 0.00184(18) 0.00670(18) 0.00420(19)
I3 0.0135(2) 0.0228(3) 0.0193(3) 0.00161(18) 0.00484(18) -0.0049(2)
I4 0.0335(3) 0.0172(3) 0.0154(3) 0.0019(2) 0.0026(2) -0.0007(2)
Ca1 0.0107(6) 0.0129(7) 0.0071(7) -0.0020(5) 0.0013(5) 0.0000(5)
Ca2 0.0123(7) 0.0135(7) 0.0083(7) 0.0016(5) 0.0025(5) -0.0008(5)
O1 0.011(2) 0.024(3) 0.011(3) -0.0035(19) 0.0008(19) -0.002(2)
O2 0.010(2) 0.012(2) 0.012(2) -0.0007(18) -0.0013(18) 0.0014(19)
C1 0.014(3) 0.006(3) 0.008(3) -0.005(2) 0.004(3) -0.004(2)
C21 0.014(3) 0.018(4) 0.005(3) 0.001(3) 0.003(3) 0.000(3)
C31 0.019(4) 0.021(4) 0.014(4) 0.005(3) 0.008(3) 0.001(3)
N1 0.010(3) 0.017(3) 0.016(3) -0.003(2) 0.005(2) -0.002(3)
O3 0.024(3) 0.018(3) 0.018(3) 0.002(2) 0.010(2) 0.000(2)
O4 0.023(3) 0.013(3) 0.015(3) 0.002(2) 0.002(2) 0.001(2)
C4 0.010(3) 0.011(3) 0.015(4) 0.001(3) 0.004(3) -0.003(3)
C51 0.019(4) 0.012(3) 0.007(3) 0.002(3) 0.003(3) 0.003(3)
C6 0.012(3) 0.019(4) 0.023(4) -0.001(3) 0.004(3) -0.004(3)
N2 0.015(3) 0.018(3) 0.015(3) -0.002(3) 0.003(2) -0.005(2)
O5 0.014(2) 0.022(3) 0.008(2) -0.003(2) 0.0003(19) 0.003(2)
O6 0.016(3) 0.037(3) 0.010(3) 0.001(2) 0.003(2) -0.001(2)
C7 0.010(3) 0.021(4) 0.011(4) 0.003(3) 0.005(3) 0.000(3)
C8 0.013(3) 0.026(4) 0.015(4) -0.002(3) 0.002(3) -0.006(3)
C9 0.036(5) 0.025(5) 0.040(5) -0.006(4) 0.014(4) -0.005(4)
N3 0.010(3) 0.021(3) 0.017(3) -0.003(3) 0.005(2) 0.000(3)
O7 0.013(2) 0.022(3) 0.011(3) 0.003(2) -0.0014(19) 0.000(2)
O8 0.013(2) 0.019(3) 0.013(3) 0.0019(19) 0.0033(19) 0.002(2)
C10 0.013(3) 0.012(3) 0.014(4) -0.002(3) 0.005(3) -0.003(3)
C11 0.009(3) 0.018(4) 0.008(3) 0.002(3) 0.002(3) 0.003(3)
C12 0.016(4) 0.025(4) 0.025(4) 0.004(3) 0.009(3) -0.001(3)
N4 0.010(3) 0.018(3) 0.014(3) 0.000(2) 0.003(2) 0.001(3)
O9 0.017(2) 0.018(3) 0.012(3) 0.002(2) 0.0053(19) 0.004(2)
O10 0.011(2) 0.018(3) 0.010(2) 0.0033(19) -0.0008(18) 0.0026(19)
C13 0.014(3) 0.009(3) 0.014(4) 0.000(3) 0.001(3) -0.006(3)
C14 0.011(3) 0.013(3) 0.009(4) -0.003(3) -0.004(3) 0.000(3)
C15 0.026(4) 0.018(4) 0.034(5) 0.004(3) 0.017(3) 0.002(3)
N5 0.012(3) 0.017(3) 0.015(3) -0.005(3) -0.001(2) -0.001(3)
O1W 0.019(3) 0.029(3) 0.015(3) -0.004(2) 0.003(2) -0.001(2)
O2W 0.016(3) 0.026(3) 0.019(3) -0.001(2) 0.004(2) 0.003(2)
O3W 0.022(3) 0.016(3) 0.024(3) -0.002(2) 0.001(2) -0.003(2)
O4W 0.022(3) 0.016(3) 0.018(3) -0.009(2) 0.005(2) -0.001(2)
O5W 0.019(2) 0.017(3) 0.007(2) 0.0035(19) 0.0017(19) 0.0032(19)

loop_
_atom_type_symbol
_atom_type_description
_atom_type_scat_dispersion_real
_atom_type_scat_dispersion_imag
_atom_type_scat_source
N N 0.0061 0.0033 'International Tables Vol C Tables 4.2.6.8 and 6.1.1.4'
H H 0.0000 0.0000 'International Tables Vol C Tables 4.2.6.8 and 6.1.1.4'
O O 0.0106 0.0060 'International Tables Vol C Tables 4.2.6.8 and 6.1.1.4'
Ca Ca 0.2262 0.3064 'International Tables Vol C Tables 4.2.6.8 and 6.1.1.4'
I I -0.4742 1.8119 'International Tables Vol C Tables 4.2.6.8 and 6.1.1.4'
C C 0.0033 0.0016 'International Tables Vol C Tables 4.2.6.8 and 6.1.1.4'

loop_
_geom_angle_atom_site_label_1
_geom_angle_atom_site_label_2
_geom_angle_atom_site_label_3
_geom_angle_site_symmetry_1
_geom_angle_site_symmetry_3
_geom_angle
O6 Ca1 O9 . 4_566 172.01(16)
O6 Ca1 O7 . 4_566 75.43(16)
O9 Ca1 O7 4_566 4_566 96.88(16)
O6 Ca1 O2 . . 107.47(16)
O9 Ca1 O2 4_566 . 79.99(15)
O7 Ca1 O2 4_566 . 143.97(16)
O6 Ca1 O4 . . 86.12(16)
O9 Ca1 O4 4_566 . 98.81(16)
O7 Ca1 O4 4_566 . 140.20(16)
O2 Ca1 O4 . . 75.05(15)
O6 Ca1 O5W . . 95.11(17)
O9 Ca1 O5W 4_566 . 84.69(15)
O7 Ca1 O5W 4_566 . 74.23(15)
O2 Ca1 O5W . . 69.74(14)
O4 Ca1 O5W . . 143.44(15)
O6 Ca1 O4W . . 99.37(17)
O9 Ca1 O4W 4_566 . 76.33(15)
O7 Ca1 O4W 4_566 . 76.07(15)
O2 Ca1 O4W . . 135.90(15)
O4 Ca1 O4W . . 72.54(15)
O5W Ca1 O4W . . 142.30(15)
O6 Ca1 C7 . . 19.06(16)
O9 Ca1 C7 4_566 . 168.84(16)
O7 Ca1 C7 4_566 . 94.24(16)
O2 Ca1 C7 . . 90.51(16)
O4 Ca1 C7 . . 72.87(16)
O5W Ca1 C7 . . 97.58(16)
O4W Ca1 C7 . . 107.32(17)
O6 Ca1 H8W . . 115.3
O9 Ca1 H8W 4_566 . 59.0
O7 Ca1 H8W 4_566 . 70.0
O2 Ca1 H8W . . 132.3
O4 Ca1 H8W . . 87.4
O5W Ca1 H8W . . 123.8
O4W Ca1 H8W . . 20.6
C7 Ca1 H8W . . 126.5
O5 Ca2 O10 . . 164.83(17)
O5 Ca2 O1 . . 103.04(16)
O10 Ca2 O1 . . 79.57(15)
O5 Ca2 O3 . . 99.71(17)
O10 Ca2 O3 . . 95.40(16)
O1 Ca2 O3 . . 84.73(16)
O5 Ca2 O8 . . 79.11(16)
O10 Ca2 O8 . . 98.86(16)
O1 Ca2 O8 . . 177.13(17)
O3 Ca2 O8 . . 93.06(16)
O5 Ca2 O3W . . 83.61(16)
O10 Ca2 O3W . . 81.23(16)
O1 Ca2 O3W . . 101.09(17)
O3 Ca2 O3W . . 172.56(17)
O8 Ca2 O3W . . 80.97(16)
O5 Ca2 C4 . . 84.09(17)
O10 Ca2 C4 . . 110.90(16)
O1 Ca2 C4 . . 74.96(16)
O3 Ca2 C4 . . 20.77(16)
O8 Ca2 C4 . . 103.51(17)
O3W Ca2 C4 . . 165.84(17)
C1 O1 Ca2 . . 130.4(4)
C1 O2 Ca1 . . 128.8(4)
O2 C1 O1 . . 125.5(6)
O2 C1 C21 . . 119.0(5)
O1 C1 C21 . . 115.5(5)
N1 C21 C31 . . 109.7(5)
N1 C21 C1 . . 108.2(5)
C31 C21 C1 . . 112.2(5)
N1 C21 H21 . . 108.9
C31 C21 H21 . . 108.9
C1 C21 H21 . . 108.9
C21 C31 H31A . . 109.5
C21 C31 H31B . . 109.5
H31A C31 H31B . . 109.5
C21 C31 H31C . . 109.5
H31A C31 H31C . . 109.5
H31B C31 H31C . . 109.5
C21 N1 H1A . . 113(4)
C21 N1 H1B . . 107(4)
H1A N1 H1B . . 103(6)
C21 N1 H1C . . 102(4)
H1A N1 H1C . . 111(6)
H1B N1 H1C . . 123(6)
C4 O3 Ca2 . . 117.7(4)
C4 O4 Ca1 . . 167.0(4)
O4 C4 O3 . . 125.2(6)
O4 C4 C51 . . 117.9(6)
O3 C4 C51 . . 116.7(6)
O4 C4 Ca2 . . 83.9(4)
C51 C4 Ca2 . . 156.6(4)
N2 C51 C6 . . 110.0(5)
N2 C51 C4 . . 109.1(5)
C6 C51 C4 . . 108.6(5)
N2 C51 H51 . . 109.7
C6 C51 H51 . . 109.7
C4 C51 H51 . . 109.7
C51 C6 H6A . . 109.5
C51 C6 H6B . . 109.5
H6A C6 H6B . . 109.5
C51 C6 H6C . . 109.5
H6A C6 H6C . . 109.5
H6B C6 H6C . . 109.5
C51 N2 H2A . . 115(4)
C51 N2 H2B . . 107(4)
H2A N2 H2B . . 108(6)
C51 N2 H2C . . 116(5)
H2A N2 H2C . . 100(6)
H2B N2 H2C . . 110(6)
C7 O5 Ca2 . . 145.2(5)
C7 O6 Ca1 . . 123.8(4)
O5 C7 O6 . . 125.3(6)
O5 C7 C8 . . 118.7(6)
O6 C7 C8 . . 115.9(6)
O5 C7 Ca1 . . 89.9(4)
C8 C7 Ca1 . . 148.4(4)
N3 C8 C9 . . 110.8(6)
N3 C8 C7 . . 109.0(5)
C9 C8 C7 . . 108.7(6)
N3 C8 H8 . . 109.4
C9 C8 H8 . . 109.4
C7 C8 H8 . . 109.4
C8 C9 H9A . . 109.5
C8 C9 H9B . . 109.5
H9A C9 H9B . . 109.5
C8 C9 H9C . . 109.5
H9A C9 H9C . . 109.5
H9B C9 H9C . . 109.5
C8 N3 H3A . . 115(4)
C8 N3 H3B . . 109(4)
H3A N3 H3B . . 104(6)
C8 N3 H3C . . 119(4)
H3A N3 H3C . . 101(6)
H3B N3 H3C . . 106(6)
C13 O7 Ca1 . 4_565 148.8(4)
C13 O8 Ca2 . . 129.6(4)
O10 C10 O9 . . 125.4(6)
O10 C10 C11 . . 118.0(6)
O9 C10 C11 . . 116.5(6)
N4 C11 C10 . . 110.4(5)
N4 C11 C12 . . 109.4(5)
C10 C11 C12 . . 110.3(5)
N4 C11 H11 . . 108.9
C10 C11 H11 . . 108.9
C12 C11 H11 . . 108.9
C11 C12 H12A . . 109.5
C11 C12 H12B . . 109.5
H12A C12 H12B . . 109.5
C11 C12 H12C . . 109.5
H12A C12 H12C . . 109.5
H12B C12 H12C . . 109.5
C11 N4 H4A . . 114(4)
C11 N4 H4B . . 116(4)
H4A N4 H4B . . 107(6)
C11 N4 H4C . . 111(4)
H4A N4 H4C . . 108(6)
H4B N4 H4C . . 100(6)
C10 O9 Ca1 . 4_565 129.4(4)
C10 O10 Ca2 . . 148.4(4)
O7 C13 O8 . . 127.3(6)
O7 C13 C14 . . 118.7(6)
O8 C13 C14 . . 114.0(5)
N5 C14 C15 . . 108.5(5)
N5 C14 C13 . . 109.1(5)
C15 C14 C13 . . 111.5(5)
N5 C14 H14 . . 109.2
C15 C14 H14 . . 109.2
C13 C14 H14 . . 109.2
C14 C15 H15A . . 109.5
C14 C15 H15B . . 109.5
H15A C15 H15B . . 109.5
C14 C15 H15C . . 109.5
H15A C15 H15C . . 109.5
H15B C15 H15C . . 109.5
C14 N5 H5A . . 106(4)
C14 N5 H5B . . 111(4)
H5A N5 H5B . . 106(6)
C14 N5 H5C . . 108(4)
H5A N5 H5C . . 106(6)
H5B N5 H5C . . 119(6)
H1W O1W H2W . . 91.4
H4W O2W H3W . . 110.3
Ca2 O3W H5W . . 131.3
Ca2 O3W H6W . . 124.8
H5W O3W H6W . . 103.4
Ca1 O4W H7W . . 138.5
Ca1 O4W H8W . . 85.8
H7W O4W H8W . . 122.2
Ca1 O5W H9W . . 124.3
Ca1 O5W H10W . . 114.3
H9W O5W H10W . . 95.7

loop_
_geom_bond_atom_site_label_1
_geom_bond_atom_site_label_2
_geom_bond_site_symmetry_2
_geom_bond_distance
Ca1 O6 . 2.335(5)
Ca1 O9 4_566 2.395(5)
Ca1 O7 4_566 2.398(4)
Ca1 O2 . 2.405(4)
Ca1 O4 . 2.410(5)
Ca1 O5W . 2.456(4)
Ca1 O4W . 2.523(5)
Ca1 C7 . 3.214(6)
Ca1 H8W . 2.6233
Ca2 O5 . 2.292(4)
Ca2 O10 . 2.338(4)
Ca2 O1 . 2.353(4)
Ca2 O3 . 2.362(5)
Ca2 O8 . 2.365(4)
Ca2 O3W . 2.373(5)
Ca2 C4 . 3.155(6)
O1 C1 . 1.264(7)
O2 C1 . 1.255(7)
C1 C21 . 1.528(8)
C21 N1 . 1.498(8)
C21 C31 . 1.506(9)
C21 H21 . 1.0000
C31 H31A . 0.9800
C31 H31B . 0.9800
C31 H31C . 0.9800
N1 H1A . 0.92(2)
N1 H1B . 0.92(2)
N1 H1C . 0.91(2)
O3 C4 . 1.264(8)
O4 C4 . 1.257(8)
C4 C51 . 1.541(9)
C51 N2 . 1.498(8)
C51 C6 . 1.518(9)
C51 H51 . 1.0000
C6 H6A . 0.9800
C6 H6B . 0.9800
C6 H6C . 0.9800
N2 H2A . 0.92(2)
N2 H2B . 0.93(2)
N2 H2C . 0.93(2)
O5 C7 . 1.239(7)
O6 C7 . 1.263(8)
C7 C8 . 1.522(9)
C8 N3 . 1.482(9)
C8 C9 . 1.518(10)
C8 H8 . 1.0000
C9 H9A . 0.9800
C9 H9B . 0.9800
C9 H9C . 0.9800
N3 H3A . 0.92(2)
N3 H3B . 0.92(2)
N3 H3C . 0.92(2)
O7 C13 . 1.233(7)
O8 C13 . 1.255(8)
C10 O10 . 1.258(7)
C10 O9 . 1.258(8)
C10 C11 . 1.509(8)
C11 N4 . 1.482(8)
C11 C12 . 1.519(9)
C11 H11 . 1.0000
C12 H12A . 0.9800
C12 H12B . 0.9800
C12 H12C . 0.9800
N4 H4A . 0.91(2)
N4 H4B . 0.92(2)
N4 H4C . 0.92(2)
C13 C14 . 1.541(9)
C14 N5 . 1.503(8)
C14 C15 . 1.525(9)
C14 H14 . 1.0000
C15 H15A . 0.9800
C15 H15B . 0.9800
C15 H15C . 0.9800
N5 H5A . 0.91(2)
N5 H5B . 0.92(2)
N5 H5C . 0.91(2)
O1W H1W . 0.9200
O1W H2W . 0.9200
O2W H4W . 0.9222
O2W H3W . 0.9464
O3W H5W . 0.9200
O3W H6W . 0.9200
O4W H7W . 0.9206
O4W H8W . 0.9255
O5W H9W . 0.9200
O5W H10W . 0.9200
